data_4130051
loop_
_publ_author_name
'Paioti, Paulo H. S.'
'Abboud, Khalil A.'
'Aponick, Aaron'

_publ_section_title
;
 Catalytic Enantioselective Synthesis of Amino Skipped Diynes.
;
_journal_issue 7
_journal_name_full 'Journal of the American Chemical Society'
_journal_page_first 2150
_journal_page_last 2153
_journal_paper_doi 10.1021/jacs.5b13387
_journal_volume 138
_journal_year 2016
_chemical_absolute_configuration ad
_chemical_formula_sum 'C28 H28 Br N Si'
_chemical_formula_weight 486.51
_space_group_crystal_system monoclinic
_space_group_IT_number 4
_space_group_name_Hall 'P 2yb'
_space_group_name_H-M_alt 'P 1 21 1'
_atom_sites_solution_hydrogens geom
_audit_creation_method SHELXL-2013
_audit_update_record
;
2014-12-05 # Formatted by publCIF

;
_cell_angle_alpha 90
_cell_angle_beta 94.3996(11)
_cell_angle_gamma 90
_cell_formula_units_Z 2
_cell_length_a 5.8781(3)
_cell_length_b 10.3144(6)
_cell_length_c 21.1393(12)
_cell_measurement_reflns_used 9875
_cell_measurement_temperature 100(2)
_cell_measurement_theta_max 28.0
_cell_measurement_theta_min 2.0
_cell_volume 1277.88(12)
_computing_cell_refinement 'Bruker APEX2'
_computing_data_collection 'Bruker APEX2 (Bruker, 2008)'
_computing_data_reduction 'Bruker SAINT (Bruker, 2008)'
_computing_molecular_graphics 'SHELXL-2013 (Sheldrick, 2013)'
_computing_publication_material 'SHELXL-2013 (Sheldrick, 2013)'
_computing_structure_refinement 'SHELXL-2013 (Sheldrick, 2013)'
_computing_structure_solution 'SHELXL-2013 (Sheldrick, 2013)'
_diffrn_ambient_temperature 100(2)
_diffrn_measured_fraction_theta_full 0.999
_diffrn_measured_fraction_theta_max 0.999
_diffrn_measurement_device_type 'Bruker APEX-II DUO'
_diffrn_measurement_method 'phi and omega scans'
_diffrn_radiation_type MoK\a
_diffrn_radiation_wavelength 0.71073
_diffrn_reflns_av_R_equivalents 0.0156
_diffrn_reflns_av_unetI/netI 0.0150
_diffrn_reflns_Laue_measured_fraction_full 0.999
_diffrn_reflns_Laue_measured_fraction_max 0.999
_diffrn_reflns_limit_h_max 7
_diffrn_reflns_limit_h_min -7
_diffrn_reflns_limit_k_max 13
_diffrn_reflns_limit_k_min -12
_diffrn_reflns_limit_l_max 27
_diffrn_reflns_limit_l_min -27
_diffrn_reflns_number 17946
_diffrn_reflns_point_group_measured_fraction_full 0.994
_diffrn_reflns_point_group_measured_fraction_max 0.990
_diffrn_reflns_theta_full 25.242
_diffrn_reflns_theta_max 27.496
_diffrn_reflns_theta_min 0.966
_diffrn_source 'fine-focus sealed tube'
_exptl_absorpt_coefficient_mu 1.670
_exptl_absorpt_correction_T_max 0.8830
_exptl_absorpt_correction_T_min 0.7353
_exptl_absorpt_correction_type analytical
_exptl_absorpt_process_details 'based on measured indexed crystal faces, Bruker SHELXTL  v6.14 (Bruker 2008)'
_exptl_crystal_colour colourless
_exptl_crystal_density_diffrn 1.264
_exptl_crystal_description needles
_exptl_crystal_F_000 504
_exptl_crystal_size_max 0.346
_exptl_crystal_size_mid 0.169
_exptl_crystal_size_min 0.114
_refine_diff_density_max 0.399
_refine_diff_density_min -0.201
_refine_diff_density_rms 0.055
_refine_ls_abs_structure_details
; 
 Flack x determined using 2615 quotients [(I+)-(I-)]/[(I+)+(I-)] 
 (Parsons and Flack (2004), Acta Cryst. A60, s61). 
;
_refine_ls_abs_structure_Flack -0.0131(12)
_refine_ls_extinction_method none
_refine_ls_goodness_of_fit_ref 1.121
_refine_ls_hydrogen_treatment constr
_refine_ls_matrix_type full
_refine_ls_number_parameters 283
_refine_ls_number_reflns 5836
_refine_ls_number_restraints 1
_refine_ls_restrained_S_all 1.121
_refine_ls_R_factor_all 0.0193
_refine_ls_R_factor_gt 0.0182
_refine_ls_shift/su_max 0.000
_refine_ls_shift/su_mean 0.000
_refine_ls_structure_factor_coef Fsqd
_refine_ls_weighting_details 'w=1/[\s^2^(Fo^2^)+(0.0404P)^2^] where P=(Fo^2^+2Fc^2^)/3'
_refine_ls_weighting_scheme calc
_refine_ls_wR_factor_gt 0.0513
_refine_ls_wR_factor_ref 0.0575
_reflns_Friedel_coverage 0.877
_reflns_Friedel_fraction_full 0.989
_reflns_Friedel_fraction_max 0.980
_reflns_number_gt 5707
_reflns_number_total 5836
_reflns_threshold_expression 'I > 2\s(I)'
_cod_data_source_file ja5b13387_si_002.cif
_cod_data_source_block paulo4
_cod_original_sg_symbol_H-M 'P 21'
_cod_database_code 4130051
_shelx_space_group_comment
; 
The symmetry employed for this shelxl refinement is uniquely defined 
by the following loop, which should always be used as a source of 
symmetry information in preference to the above space-group names. 
They are only intended as comments. 
;
_shelx_estimated_absorpt_t_min 0.596
_shelx_estimated_absorpt_t_max 0.832
_shelxl_version_number 2013-3

loop_
_space_group_symop_operation_xyz
'x, y, z'
'-x, y+1/2, -z'

loop_
_atom_site_label
_atom_site_type_symbol
_atom_site_fract_x
_atom_site_fract_y
_atom_site_fract_z
_atom_site_U_iso_or_equiv
_atom_site_adp_type
_atom_site_occupancy
_atom_site_site_symmetry_order
_atom_site_calc_flag
_atom_site_refinement_flags_posn
_atom_site_refinement_flags_adp
Br1 Br 0.12616(4) 0.70692(2) 0.03879(2) 0.03583(8) Uani 1 1 d . .
Si1 Si 1.23055(9) 1.46142(5) -0.18734(3) 0.01979(11) Uani 1 1 d . .
N1 N 0.8564(2) 1.04928(15) -0.30625(7) 0.0159(3) Uani 1 1 d . .
C1 C 0.7606(3) 1.13569(18) -0.25934(9) 0.0176(4) Uani 1 1 d . .
H1A H 0.6291 1.1819 -0.2821 0.021 Uiso 1 1 calc R U
C2 C 0.6663(3) 1.0601(2) -0.20845(9) 0.0192(4) Uani 1 1 d . .
C3 C 0.5849(3) 0.9989(2) -0.16804(9) 0.0205(4) Uani 1 1 d . .
C4 C 0.9204(3) 1.23773(18) -0.23309(9) 0.0207(4) Uani 1 1 d . .
C5 C 1.0484(3) 1.3242(2) -0.21556(9) 0.0229(4) Uani 1 1 d . .
C6 C 0.4798(3) 0.92926(19) -0.11904(9) 0.0181(4) Uani 1 1 d . .
C7 C 0.5796(3) 0.8169(2) -0.09178(9) 0.0216(4) Uani 1 1 d . .
H7A H 0.7191 0.7858 -0.1059 0.026 Uiso 1 1 calc R U
C8 C 0.4772(3) 0.7507(2) -0.04457(10) 0.0238(4) Uani 1 1 d . .
H8A H 0.5462 0.6752 -0.0259 0.029 Uiso 1 1 calc R U
C9 C 0.2726(3) 0.7966(2) -0.02503(9) 0.0219(4) Uani 1 1 d . .
C10 C 0.1691(3) 0.9070(2) -0.05117(10) 0.0238(4) Uani 1 1 d . .
H10A H 0.0290 0.9371 -0.0370 0.029 Uiso 1 1 calc R U
C11 C 0.2733(3) 0.9726(2) -0.09831(9) 0.0226(4) Uani 1 1 d . .
H11A H 0.2033 1.0481 -0.1167 0.027 Uiso 1 1 calc R U
C12 C 1.4064(4) 1.5130(3) -0.25235(12) 0.0340(5) Uani 1 1 d . .
H12A H 1.3062 1.5362 -0.2898 0.051 Uiso 1 1 calc R U
H12B H 1.5068 1.4416 -0.2630 0.051 Uiso 1 1 calc R U
H12C H 1.4990 1.5883 -0.2385 0.051 Uiso 1 1 calc R U
C13 C 1.0381(4) 1.5948(2) -0.16551(12) 0.0320(5) Uani 1 1 d . .
H13A H 0.9431 1.5646 -0.1323 0.048 Uiso 1 1 calc R U
H13B H 0.9401 1.6209 -0.2029 0.048 Uiso 1 1 calc R U
H13C H 1.1297 1.6690 -0.1497 0.048 Uiso 1 1 calc R U
C14 C 1.4153(4) 1.4048(3) -0.11744(11) 0.0354(5) Uani 1 1 d . .
H14A H 1.3200 1.3819 -0.0831 0.053 Uiso 1 1 calc R U
H14B H 1.5211 1.4742 -0.1032 0.053 Uiso 1 1 calc R U
H14C H 1.5021 1.3286 -0.1292 0.053 Uiso 1 1 calc R U
C15 C 1.0453(3) 0.96814(19) -0.27864(9) 0.0185(3) Uani 1 1 d . .
H15A H 1.0124 0.9389 -0.2357 0.022 Uiso 1 1 calc R U
H15B H 1.1887 1.0189 -0.2750 0.022 Uiso 1 1 calc R U
C16 C 0.9258(3) 1.12152(19) -0.36158(9) 0.0181(4) Uani 1 1 d . .
H16A H 1.0075 1.0627 -0.3891 0.022 Uiso 1 1 calc R U
H16B H 1.0316 1.1920 -0.3471 0.022 Uiso 1 1 calc R U
C17 C 1.0706(3) 0.85286(18) -0.32112(9) 0.0169(3) Uani 1 1 d . .
C18 C 1.2614(3) 0.8362(2) -0.35579(10) 0.0237(4) Uani 1 1 d . .
H18A H 1.3858 0.8949 -0.3501 0.028 Uiso 1 1 calc R U
C19 C 1.2702(4) 0.7341(2) -0.39864(10) 0.0333(5) Uani 1 1 d . .
H19A H 1.3993 0.7242 -0.4226 0.040 Uiso 1 1 calc R U
C20 C 1.0925(4) 0.6476(2) -0.40627(12) 0.0383(6) Uani 1 1 d . .
H20A H 1.0988 0.5782 -0.4356 0.046 Uiso 1 1 calc R U
C21 C 0.9036(4) 0.6614(2) -0.37118(13) 0.0347(5) Uani 1 1 d . .
H21A H 0.7818 0.6008 -0.3761 0.042 Uiso 1 1 calc R U
C22 C 0.8932(3) 0.7632(2) -0.32925(10) 0.0232(4) Uani 1 1 d . .
H22A H 0.7632 0.7724 -0.3055 0.028 Uiso 1 1 calc R U
C23 C 0.7213(3) 1.17848(18) -0.39914(8) 0.0176(4) Uani 1 1 d . .
C24 C 0.5670(3) 1.0970(2) -0.43327(9) 0.0202(4) Uani 1 1 d . .
H24A H 0.5951 1.0064 -0.4341 0.024 Uiso 1 1 calc R U
C25 C 0.3728(4) 1.1472(2) -0.46603(10) 0.0250(4) Uani 1 1 d . .
H25A H 0.2689 1.0909 -0.4891 0.030 Uiso 1 1 calc R U
C26 C 0.3300(4) 1.2797(2) -0.46508(10) 0.0281(5) Uani 1 1 d . .
H26A H 0.1965 1.3141 -0.4871 0.034 Uiso 1 1 calc R U
C27 C 0.4826(4) 1.3610(2) -0.43193(11) 0.0305(5) Uani 1 1 d . .
H27A H 0.4546 1.4517 -0.4315 0.037 Uiso 1 1 calc R U
C28 C 0.6780(4) 1.3109(2) -0.39899(10) 0.0253(4) Uani 1 1 d . .
H28A H 0.7821 1.3678 -0.3763 0.030 Uiso 1 1 calc R U

loop_
_atom_site_aniso_label
_atom_site_aniso_U_11
_atom_site_aniso_U_22
_atom_site_aniso_U_33
_atom_site_aniso_U_23
_atom_site_aniso_U_13
_atom_site_aniso_U_12
Br1 0.03726(12) 0.03686(13) 0.03387(12) 0.01133(10) 0.00594(8) -0.01479(10)
Si1 0.0202(2) 0.0187(3) 0.0200(2) -0.0026(2) -0.00183(19) -0.0009(2)
N1 0.0188(7) 0.0154(7) 0.0135(7) -0.0008(6) 0.0023(5) 0.0023(6)
C1 0.0197(8) 0.0178(9) 0.0156(8) -0.0028(7) 0.0023(7) 0.0008(7)
C2 0.0179(8) 0.0218(9) 0.0176(9) -0.0046(8) 0.0009(7) 0.0009(7)
C3 0.0185(8) 0.0229(10) 0.0201(9) -0.0044(8) 0.0016(7) 0.0002(7)
C4 0.0233(8) 0.0202(10) 0.0189(8) -0.0016(7) 0.0034(7) 0.0021(7)
C5 0.0267(9) 0.0216(10) 0.0204(9) -0.0029(8) 0.0030(7) 0.0001(8)
C6 0.0179(8) 0.0193(9) 0.0169(9) -0.0039(7) 0.0005(7) -0.0037(7)
C7 0.0181(8) 0.0244(10) 0.0219(9) -0.0031(8) -0.0012(7) 0.0017(7)
C8 0.0233(9) 0.0204(9) 0.0264(10) 0.0004(8) -0.0058(7) -0.0003(7)
C9 0.0251(9) 0.0213(10) 0.0192(9) -0.0002(8) 0.0009(7) -0.0091(8)
C10 0.0215(8) 0.0245(10) 0.0262(10) -0.0014(8) 0.0066(7) 0.0002(7)
C11 0.0230(8) 0.0190(9) 0.0261(10) 0.0010(8) 0.0049(7) 0.0017(7)
C12 0.0284(10) 0.0398(13) 0.0338(12) 0.007(1) 0.0040(9) -0.0042(9)
C13 0.0277(10) 0.0280(12) 0.0394(13) -0.0121(10) -0.0029(9) 0.0024(9)
C14 0.0393(12) 0.0350(13) 0.0296(12) 0.0027(10) -0.0111(10) 0.0018(10)
C15 0.0177(7) 0.0193(9) 0.0181(8) -0.0009(8) -0.0017(6) 0.0012(7)
C16 0.0188(8) 0.0174(9) 0.0187(9) 0.0004(7) 0.0044(7) 0.0000(6)
C17 0.0175(8) 0.0164(9) 0.0164(8) 0.0024(7) -0.0014(7) 0.0033(6)
C18 0.0227(9) 0.0236(10) 0.0257(10) 0.0059(8) 0.0068(8) 0.0050(7)
C19 0.0364(11) 0.0387(14) 0.0253(10) 0.0014(9) 0.0050(8) 0.0206(9)
C20 0.0435(13) 0.0344(12) 0.0340(12) -0.0175(10) -0.0162(10) 0.0228(10)
C21 0.0284(10) 0.0214(10) 0.0512(15) -0.0077(10) -0.0162(10) 0.0052(8)
C22 0.0168(8) 0.0204(9) 0.0319(11) 0.0012(9) -0.0009(7) 0.0020(7)
C23 0.0215(8) 0.0177(10) 0.0142(8) 0.0016(7) 0.0048(6) 0.0004(6)
C24 0.0267(9) 0.0185(9) 0.0159(9) 0.0022(7) 0.0052(7) -0.0022(7)
C25 0.0241(9) 0.0339(11) 0.0168(9) 0.0025(8) 0.0014(7) -0.0058(8)
C26 0.0241(9) 0.0383(13) 0.022(1) 0.0085(9) 0.0023(8) 0.0081(9)
C27 0.0388(12) 0.0219(11) 0.0309(11) 0.0038(9) 0.0038(9) 0.0089(9)
C28 0.0302(10) 0.0186(10) 0.0267(10) -0.0001(8) -0.0003(8) 0.0002(8)

loop_
_atom_type_symbol
_atom_type_description
_atom_type_scat_dispersion_real
_atom_type_scat_dispersion_imag
_atom_type_scat_source
C C 0.0033 0.0016 'International Tables Vol C Tables 4.2.6.8 and 6.1.1.4'
H H 0.0000 0.0000 'International Tables Vol C Tables 4.2.6.8 and 6.1.1.4'
N N 0.0061 0.0033 'International Tables Vol C Tables 4.2.6.8 and 6.1.1.4'
Si Si 0.0817 0.0704 'International Tables Vol C Tables 4.2.6.8 and 6.1.1.4'
Br Br -0.2901 2.4595 'International Tables Vol C Tables 4.2.6.8 and 6.1.1.4'

loop_
_geom_angle_atom_site_label_1
_geom_angle_atom_site_label_2
_geom_angle_atom_site_label_3
_geom_angle
C5 Si1 C14 107.75(11)
C5 Si1 C12 108.79(10)
C14 Si1 C12 110.68(11)
C5 Si1 C13 107.34(9)
C14 Si1 C13 111.34(12)
C12 Si1 C13 110.79(12)
C16 N1 C15 110.84(14)
C16 N1 C1 111.81(14)
C15 N1 C1 113.03(14)
C2 C1 N1 110.83(15)
C2 C1 C4 111.36(15)
N1 C1 C4 114.49(15)
C2 C1 H1A 106.5
N1 C1 H1A 106.5
C4 C1 H1A 106.5
C3 C2 C1 178.4(2)
C2 C3 C6 177.7(2)
C5 C4 C1 175.8(2)
C4 C5 Si1 176.86(18)
C11 C6 C7 118.84(18)
C11 C6 C3 119.85(18)
C7 C6 C3 121.30(17)
C8 C7 C6 120.82(18)
C8 C7 H7A 119.6
C6 C7 H7A 119.6
C7 C8 C9 118.82(19)
C7 C8 H8A 120.6
C9 C8 H8A 120.6
C8 C9 C10 121.78(19)
C8 C9 Br1 119.85(16)
C10 C9 Br1 118.37(15)
C9 C10 C11 118.92(18)
C9 C10 H10A 120.5
C11 C10 H10A 120.5
C10 C11 C6 120.80(19)
C10 C11 H11A 119.6
C6 C11 H11A 119.6
Si1 C12 H12A 109.5
Si1 C12 H12B 109.5
H12A C12 H12B 109.5
Si1 C12 H12C 109.5
H12A C12 H12C 109.5
H12B C12 H12C 109.5
Si1 C13 H13A 109.5
Si1 C13 H13B 109.5
H13A C13 H13B 109.5
Si1 C13 H13C 109.5
H13A C13 H13C 109.5
H13B C13 H13C 109.5
Si1 C14 H14A 109.5
Si1 C14 H14B 109.5
H14A C14 H14B 109.5
Si1 C14 H14C 109.5
H14A C14 H14C 109.5
H14B C14 H14C 109.5
N1 C15 C17 108.55(14)
N1 C15 H15A 110.0
C17 C15 H15A 110.0
N1 C15 H15B 110.0
C17 C15 H15B 110.0
H15A C15 H15B 108.4
N1 C16 C23 110.96(14)
N1 C16 H16A 109.4
C23 C16 H16A 109.4
N1 C16 H16B 109.4
C23 C16 H16B 109.4
H16A C16 H16B 108.0
C22 C17 C18 118.49(18)
C22 C17 C15 119.37(17)
C18 C17 C15 122.04(18)
C19 C18 C17 120.4(2)
C19 C18 H18A 119.8
C17 C18 H18A 119.8
C20 C19 C18 120.1(2)
C20 C19 H19A 119.9
C18 C19 H19A 119.9
C19 C20 C21 120.2(2)
C19 C20 H20A 119.9
C21 C20 H20A 119.9
C22 C21 C20 119.9(2)
C22 C21 H21A 120.1
C20 C21 H21A 120.1
C21 C22 C17 120.97(19)
C21 C22 H22A 119.5
C17 C22 H22A 119.5
C28 C23 C24 118.77(18)
C28 C23 C16 121.35(18)
C24 C23 C16 119.85(17)
C25 C24 C23 120.65(19)
C25 C24 H24A 119.7
C23 C24 H24A 119.7
C24 C25 C26 120.1(2)
C24 C25 H25A 119.9
C26 C25 H25A 119.9
C27 C26 C25 119.6(2)
C27 C26 H26A 120.2
C25 C26 H26A 120.2
C26 C27 C28 120.5(2)
C26 C27 H27A 119.8
C28 C27 H27A 119.8
C23 C28 C27 120.4(2)
C23 C28 H28A 119.8
C27 C28 H28A 119.8

loop_
_geom_bond_atom_site_label_1
_geom_bond_atom_site_label_2
_geom_bond_distance
Br1 C9 1.8959(19)
Si1 C5 1.846(2)
Si1 C14 1.859(2)
Si1 C12 1.860(2)
Si1 C13 1.861(2)
N1 C16 1.471(2)
N1 C15 1.475(2)
N1 C1 1.477(2)
C1 C2 1.471(3)
C1 C4 1.490(3)
C1 H1A 1.0000
C2 C3 1.192(3)
C3 C6 1.438(3)
C4 C5 1.206(3)
C6 C11 1.395(3)
C6 C7 1.403(3)
C7 C8 1.384(3)
C7 H7A 0.9500
C8 C9 1.385(3)
C8 H8A 0.9500
C9 C10 1.386(3)
C10 C11 1.386(3)
C10 H10A 0.9500
C11 H11A 0.9500
C12 H12A 0.9800
C12 H12B 0.9800
C12 H12C 0.9800
C13 H13A 0.9800
C13 H13B 0.9800
C13 H13C 0.9800
C14 H14A 0.9800
C14 H14B 0.9800
C14 H14C 0.9800
C15 C17 1.504(3)
C15 H15A 0.9900
C15 H15B 0.9900
C16 C23 1.508(2)
C16 H16A 0.9900
C16 H16B 0.9900
C17 C22 1.394(3)
C17 C18 1.396(3)
C18 C19 1.393(3)
C18 H18A 0.9500
C19 C20 1.374(4)
C19 H19A 0.9500
C20 C21 1.389(4)
C20 H20A 0.9500
C21 C22 1.379(3)
C21 H21A 0.9500
C22 H22A 0.9500
C23 C28 1.390(3)
C23 C24 1.396(3)
C24 C25 1.389(3)
C24 H24A 0.9500
C25 C26 1.390(3)
C25 H25A 0.9500
C26 C27 1.379(3)
C26 H26A 0.9500
C27 C28 1.396(3)
C27 H27A 0.9500
C28 H28A 0.9500
